data_4061107
loop_
_publ_author_name
'Lobana, Tarlok S.'
'Isobe, Kiyoshi'
'Kitayama, Hiroaki'
'Nishioka, Takanori'
'Doe, Matsumi'
'Kinoshita, Isamu'

_publ_section_title
;
 Nucleophilicity of Ligated S~2~^2-^ Ions. Conversion of Organic Chlorides
 into Organosulfur Compounds incis-[(MCp*)~2~(\m-CH~2~)~2~(\m-S2R)]^+^
 (M = Rh, Ir)
;
_journal_coden_ASTM ORGND7
_journal_issue 22
_journal_name_full Organometallics
_journal_page_first 5347
_journal_page_last 5352
_journal_paper_doi 10.1021/om0495067
_journal_volume 23
_journal_year 2004
_chemical_formula_moiety 'C53 H61 B Ir2 S2 '
_chemical_formula_sum 'C53 H61 B Ir2 S2'
_chemical_formula_weight 1157.43
_space_group_IT_number 14
_symmetry_cell_setting monoclinic
_symmetry_space_group_name_Hall '-P 2yab'
_symmetry_space_group_name_H-M 'P 1 21/a 1'
_cell_angle_alpha 90
_cell_angle_beta 94.231(3)
_cell_angle_gamma 90
_cell_formula_units_Z 4
_cell_length_a 11.9872(5)
_cell_length_b 28.281(1)
_cell_length_c 13.9403(7)
_cell_measurement_temperature 193.2
_cell_volume 4713.0(4)
_exptl_crystal_density_diffrn 1.631
_cod_original_sg_symbol_H-M 'P 21/a'
_cod_original_formula_sum 'C53 H61 B Ir2 S2 '
_cod_database_code 4061107

loop_
_symmetry_equiv_pos_as_xyz
x,y,z
1/2-x,1/2+y,-z
-x,-y,-z
1/2+x,1/2-y,z

loop_
_atom_site_label
_atom_site_type_symbol
_atom_site_fract_x
_atom_site_fract_y
_atom_site_fract_z
_atom_site_U_iso_or_equiv
_atom_site_adp_type
_atom_site_occupancy
_atom_site_calc_flag
_atom_site_refinement_flags
_atom_site_disorder_assembly
_atom_site_disorder_group
Ir(1) Ir 0.22835(1) 0.34335(1) 1.16018(1) 0.01829(6) Uani 1.00 d . . .
Ir(2) Ir 0.32381(2) 0.32855(1) 1.33529(1) 0.02054(6) Uani 1.00 d . . .
S(1) S 0.2681(1) 0.26310(5) 1.13958(9) 0.0240(2) Uani 1.00 d . . .
S(2) S 0.3392(1) 0.25009(5) 1.2785(1) 0.0302(3) Uani 1.00 d . . .
C(1) C 0.1389(4) 0.4115(2) 1.1441(4) 0.024(1) Uani 1.00 d . . .
C(2) C 0.2387(4) 0.4141(2) 1.0935(4) 0.024(1)_ Uani 1.00 d . . .
C(3) C 0.2321(5) 0.3792(2) 1.0184(4) 0.029(1) Uani 1.00 d . . .
C(4) C 0.1249(5) 0.3562(2) 1.0221(4) 0.030(1) Uani 1.00 d . . .
C(5) C 0.0680(4) 0.3761(2) 1.0986(4) 0.027(1) Uani 1.00 d . . .
C(6) C 0.1087(6) 0.4440(2) 1.2241(4) 0.036(1) Uani 1.00 d . . .
C(7) C 0.3300(5) 0.4494(2) 1.1106(5) 0.040(1) Uani 1.00 d . . .
C(8) C 0.3126(6) 0.3713(3) 0.9422(5) 0.049(2) Uani 1.00 d . . .
C(9) C 0.0778(7) 0.3215(3) 0.9500(5) 0.050(2) Uani 1.00 d . . .
C(10) C -0.0485(5) 0.3644(3) 1.1231(5) 0.045(2) Uani 1.00 d . . .
C(11) C 0.4609(5) 0.3660(3) 1.4280(4) 0.039(1) Uani 1.00 d . . .
C(12) C 0.3601(5) 0.3925(2) 1.4328(4) 0.036(1) Uani 1.00 d . . .
C(13) C 0.2808(5) 0.3620(2) 1.4749(4) 0.034(1) Uani 1.00 d . . .
C(14) C 0.3306(5) 0.3170(2) 1.4915(4) 0.034(1) Uani 1.00 d . . .
C(15) C 0.4427(5) 0.3193(2) 1.4617(4) 0.036(1) Uani 1.00 d . . .
C(16) C 0.5692(7) 0.3862(5) 1.3998(6) 0.094(4) Uani 1.00 d . . .
C(17) C 0.347(1) 0.4439(3) 1.4185(6) 0.085(3) Uani 1.00 d . . .
C(18) C 0.1678(6) 0.3776(4) 1.5023(5) 0.072(3) Uani 1.00 d . . .
C(19) C 0.2787(8) 0.2770(3) 1.5421(5) 0.072(3) Uani 1.00 d . . .
C(20) C 0.5259(8) 0.2800(3) 1.4728(6) 0.070(3) Uani 1.00 d . . .
C(21) C 0.1594(4) 0.3223(2) 1.2860(4) 0.0205(10) Uani 1.00 d . . .
C(22) C 0.3954(4) 0.3450(2) 1.2105(4) 0.023(1) Uani 1.00 d . . .
C(23) C 0.1353(5) 0.2296(2) 1.1339(5) 0.031(1) Uani 1.00 d . . .
C(24) C 0.1474(4) 0.1802(2) 1.0958(4) 0.024(1) Uani 1.00 d . . .
C(25) C 0.1301(6) 0.1705(3) 0.9985(5) 0.041(1) Uani 1.00 d . . .
C(26) C 0.1346(6) 0.1253(3) 0.9636(5) 0.054(2) Uani 1.00 d . . .
C(27) C 0.1562(6) 0.0884(3) 1.0268(7) 0.056(2) Uani 1.00 d . . .
C(28) C 0.1761(5) 0.0971(2) 1.1240(6) 0.051(2) Uani 1.00 d . . .
C(29) C 0.1710(5) 0.1430(2) 1.1596(4) 0.036(1) Uani 1.00 d . . .
C(30) C 0.3779(5) 0.1681(2) 0.7217(4) 0.028(1) Uani 1.00 d . . .
C(31) C 0.4776(6) 0.1878(2) 0.6965(4) 0.034(1) Uani 1.00 d . . .
C(32) C 0.5147(6) 0.2326(2) 0.7282(5) 0.044(2) Uani 1.00 d . . .
C(33) C 0.4508(7) 0.2588(2) 0.7878(5) 0.049(2) Uani 1.00 d . . .
C(34) C 0.3516(7) 0.2398(2) 0.8147(5) 0.049(2) Uani 1.00 d . . .
C(35) C 0.3167(5) 0.1956(2) 0.7828(4) 0.036(1) Uani 1.00 d . . .
C(36) C 0.4303(5) 0.0808(2) 0.7591(4) 0.027(1) Uani 1.00 d . . .
C(37) C 0.5308(5) 0.0630(2) 0.7293(5) 0.036(1) Uani 1.00 d . . .
C(38) C 0.6091(5) 0.0394(2) 0.7898(5) 0.042(2) Uani 1.00 d . . .
C(39) C 0.5900(6) 0.0328(2) 0.8855(5) 0.040(1) Uani 1.00 d . . .
C(40) C 0.4913(6) 0.0498(2) 0.9191(4) 0.036(1) Uani 1.00 d . . .
C(41) C 0.4141(5) 0.0737(2) 0.8569(4) 0.030(1) Uani 1.00 d . . .
C(42) C 0.2112(5) 0.1021(2) 0.7037(4) 0.029(1) Uani 1.00 d . . .
C(43) C 0.1255(5) 0.1338(2) 0.6729(4) 0.035(1) Uani 1.00 d . . .
C(44) C 0.0131(6) 0.1247(3) 0.6776(5) 0.043(2) Uani 1.00 d . . .
C(45) C -0.0218(5) 0.0822(3) 0.7122(5) 0.040(1) Uani 1.00 d . . .
C(46) C 0.0586(6) 0.0488(3) 0.7417(6) 0.047(2) Uani 1.00 d . . .
C(47) C 0.1713(5) 0.0592(2) 0.7372(5) 0.034(1) Uani 1.00 d . . .
C(48) C 0.3569(4) 0.1021(2) 0.5759(4) 0.025(1) Uani 1.00 d . . .
C(49) C 0.3614(5) 0.1361(2) 0.5042(4) 0.031(1) Uani 1.00 d . . .
C(50) C 0.3655(5) 0.1243(3) 0.4071(4) 0.037(1) Uani 1.00 d . . .
C(51) C 0.3650(5) 0.0780(3) 0.3784(4) 0.040(1) Uani 1.00 d . . .
C(52) C 0.3602(7) 0.0431(3) 0.4474(5) 0.048(2) Uani 1.00 d . . .
C(53) C 0.3573(6) 0.0547(2) 0.5426(5) 0.041(1) Uani 1.00 d . . .
B(1) B 0.3429(5) 0.1134(2) 0.6903(4) 0.025(1) Uani 1.00 d . . .
H(1) H 0.0571 0.4200 1.2671 0.0358 Uiso 1.00 calc . . .
H(2) H 0.069(5) 0.467(2) 1.199(4) 0.0358 Uiso 1.00 calc . . .
H(3) H 0.169(6) 0.463(2) 1.253(4) 0.0358 Uiso 1.00 calc . . .
H(4) H 0.3640 0.4508 1.1794 0.0400 Uiso 1.00 calc . . .
H(5) H 0.2802 0.4774 1.1156 0.0400 Uiso 1.00 calc . . .
H(6) H 0.400(6) 0.441(2) 1.085(5) 0.0400 Uiso 1.00 calc . . .
H(7) H 0.3911 0.3813 0.9645 0.0490 Uiso 1.00 calc . . .
H(8) H 0.3148 0.3979 0.8975 0.0490 Uiso 1.00 calc . . .
H(9) H 0.3197 0.3281 0.9420 0.0490 Uiso 1.00 calc . . .
H(10) H 0.0412 0.3377 0.8947 0.0501 Uiso 1.00 calc . . .
H(11) H 0.127(6) 0.302(3) 0.933(5) 0.0501 Uiso 1.00 calc . . .
H(12) H 0.005(6) 0.307(3) 0.966(5) 0.0501 Uiso 1.00 calc . . .
H(13) H -0.0996 0.3704 1.0694 0.0452 Uiso 1.00 calc . . .
H(14) H -0.0676 0.3826 1.1764 0.0452 Uiso 1.00 calc . . .
H(15) H -0.0520 0.3315 1.1393 0.0452 Uiso 1.00 calc . . .
H(16) H 0.6202 0.3593 1.3874 0.0939 Uiso 1.00 calc . . .
H(17) H 0.593(8) 0.409(4) 1.450(7) 0.0939 Uiso 1.00 calc . . .
H(18) H 0.5584 0.4023 1.3393 0.0939 Uiso 1.00 calc . . .
H(19) H 0.2783 0.4518 1.3879 0.0855 Uiso 1.00 calc . . .
H(20) H 0.4060 0.4547 1.3769 0.0855 Uiso 1.00 calc . . .
H(21) H 0.3604 0.4604 1.4775 0.0855 Uiso 1.00 calc . . .
H(22) H 0.1768 0.3910 1.5649 0.0721 Uiso 1.00 calc . . .
H(23) H 0.1230 0.4020 1.4583 0.0721 Uiso 1.00 calc . . .
H(24) H 0.104(8) 0.347(3) 1.502(6) 0.0721 Uiso 1.00 calc . . .
H(25) H 0.2097 0.2669 1.5112 0.0715 Uiso 1.00 calc . . .
H(26) H 0.3287 0.2492 1.5452 0.0715 Uiso 1.00 calc . . .
H(27) H 0.2670 0.2846 1.6079 0.0715 Uiso 1.00 calc . . .
H(28) H 0.5495 0.2759 1.5389 0.0700 Uiso 1.00 calc . . .
H(29) H 0.578(7) 0.282(3) 1.417(6) 0.0700 Uiso 1.00 calc . . .
H(30) H 0.4885 0.2507 1.4512 0.0700 Uiso 1.00 calc . . .
H(31) H 0.123(5) 0.342(2) 1.303(4) 0.0205 Uiso 1.00 calc . . .
H(32) H 0.131(4) 0.291(2) 1.287(4) 0.0205 Uiso 1.00 calc . . .
H(33) H 0.431(5) 0.374(2) 1.209(4) 0.0227 Uiso 1.00 calc . . .
H(34) H 0.441(5) 0.320(2) 1.193(4) 0.0227 Uiso 1.00 calc . . .
H(35) H 0.111(5) 0.233(2) 1.197(4) 0.0314 Uiso 1.00 calc . . .
H(36) H 0.0905 0.2529 1.1034 0.0314 Uiso 1.00 calc . . .
H(37) H 0.120(6) 0.198(2) 0.957(5) 0.0411 Uiso 1.00 calc . . .
H(38) H 0.1178 0.1176 0.8927 0.0536 Uiso 1.00 calc . . .
H(39) H 0.1538 0.0513 1.0112 0.0562 Uiso 1.00 calc . . .
H(40) H 0.1632 0.0607 1.1579 0.0509 Uiso 1.00 calc . . .
H(41) H 0.1790 0.1436 1.2301 0.0358 Uiso 1.00 calc . . .
H(42) H 0.531(6) 0.172(2) 0.662(5) 0.0345 Uiso 1.00 calc . . .
H(43) H 0.583(6) 0.243(2) 0.696(5) 0.0435 Uiso 1.00 calc . . .
H(44) H 0.467(6) 0.292(3) 0.810(5) 0.0489 Uiso 1.00 calc . . .
H(45) H 0.3218 0.2608 0.8582 0.0490 Uiso 1.00 calc . . .
H(46) H 0.2461 0.1823 0.8123 0.0358 Uiso 1.00 calc . . .
H(47) H 0.5323 0.0689 0.6573 0.0357 Uiso 1.00 calc . . .
H(48) H 0.675(6) 0.029(2) 0.765(5) 0.0423 Uiso 1.00 calc . . .
H(49) H 0.642(6) 0.019(2) 0.925(5) 0.0395 Uiso 1.00 calc . . .
H(50) H 0.478(5) 0.045(2) 0.977(5) 0.0356 Uiso 1.00 calc . . .
H(51) H 0.355(5) 0.087(2) 0.882(4) 0.0301 Ui_o 1.00 calc . . .
H(52) H 0.145(5) 0.162(2) 0.642(5) 0.0348 Uiso 1.00 calc . . .
H(53) H -0.0481 0.1435 0.6580 0.0425 Uiso 1.00 calc . . .
H(54) H -0.104(5) 0.073(2) 0.708(4) 0.0404 Uiso 1.00 calc . . .
H(55) H 0.033(6) 0.020(3) 0.766(5) 0.0466 Uiso 1.00 calc . . .
H(56) H 0.222(5) 0.038(2) 0.765(4) 0.0340 Uiso 1.00 calc . . .
H(57) H 0.365(5) 0.168(2) 0.521(4) 0.0308 Uiso 1.00 calc . . .
H(58) H 0.367(6) 0.149(2) 0.373(5) 0.0373 Uiso 1.00 calc . . .
H(59) H 0.3832 0.0660 0.3111 0.0395 Uiso 1.00 calc . . .
H(60) H 0.355(6) 0.014(3) 0.422(5) 0.0485 Uiso 1.00 calc . . .
H(61) H 0.349(5) 0.032(2) 0.595(5) 0.0414 Uiso 1.00 calc . . .

loop_
_atom_site_aniso_label
_atom_site_aniso_U_11
_atom_site_aniso_U_22
_atom_site_aniso_U_33
_atom_site_aniso_U_12
_atom_site_aniso_U_13
_atom_site_aniso_U_23
Ir(1) 0.01650(9) 0.0198(1) 0.0184(1) 0.00174(6) 0.00000(7) -0.00093(7)
Ir(2) 0.0185(1) 0.0217(1) 0.0207(1) 0.00215(7) -0.00299(7) -0.00098(7)
S(1) 0.0225(6) 0.0218(6) 0.0275(6) 0.0014(5) 0.0010(5) -0.0042(5)
S(2) 0.0347(7) 0.0230(7) 0.0315(7) 0.0072(5) -0.0065(6) -0.0015(5)
C(1) 0.025(2) 0.019(3) 0.029(3) 0.005(2) 0.001(2) 0.004(2)
C(2) 0.028(3) 0.022(3) 0.023(2) 0.002(2) -0.003(2) 0.004(2)
C(3) 0.035(3) 0.034(3) 0.020(3) 0.012(2) 0.007(2) 0.007(2)
C(4) 0.031(3) 0.030(3) 0.026(3) 0.005(2) -0.011(2) -0.005(2)
C(5) 0.019(2) 0.034(3) 0.026(3) 0.004(2) -0.004(2) 0.002(2)
C(6) 0.047(4) 0.034(3) 0.027(3) 0.015(3) 0.005(3) -0.002(2)
C(7) 0.038(3) 0.027(3) 0.055(4) -0.001(2) 0.006(3) 0.008(3)
C(8) 0.055(4) 0.054(4) 0.040(4) 0.013(3) 0.025(3) 0.017(3)
C(9) 0.061(5) 0.047(4) 0.038(4) 0.013(3) -0.024(3) -0.011(3)
C(10) 0.020(3) 0.053(4) 0.063(4) 0.000(3) -0.002(3) 0.010(3)
C(11) 0.031(3) 0.058(4) 0.026(3) -0.020(3) -0.002(2) -0.007(3)
C(12) 0.052(4) 0.030(3) 0.023(3) -0.002(3) -0.008(3) -0.007(2)
C(13) 0.031(3) 0.049(4) 0.022(3) 0.005(3) -0.005(2) -0.006(3)
C(14) 0.041(3) 0.043(3) 0.017(3) -0.005(3) -0.006(2) 0.001(2)
C(15) 0.031(3) 0.048(4) 0.025(3) 0.008(3) -0.015(2) -0.009(3)
C(16) 0.057(5) 0.18(1) 0.043(5) -0.074(7) 0.008(4) -0.028(6)
C(17) 0.16(1) 0.032(4) 0.058(5) -0.004(5) -0.037(6) -0.005(4)
C(18) 0.037(4) 0.143(9) 0.036(4) 0.022(5) 0.000(3) -0.038(5)
C(19) 0.097(6) 0.071(6) 0.042(4) -0.047(5) -0.025(4) 0.023(4)
C(20) 0.071(5) 0.090(7) 0.044(4) 0.046(5) -0.033(4) -0.021(4)
C(21) 0.018(2) 0.027(3) 0.016(2) 0.003(2) 0.003(2) 0.004(2)
C(22) 0.018(2) 0.026(3) 0.023(3) 0.003(2) -0.003(2) -0.001(2)
C(23) 0.027(3) 0.028(3) 0.039(3) -0.002(2) 0.002(2) -0.008(2)
C(24) 0.022(2) 0.027(3) 0.025(3) -0.004(2) 0.005(2) -0.002(2)
C(25) 0.048(4) 0.047(4) 0.028(3) -0.003(3) 0.003(3) -0.008(3)
C(26) 0.055(4) 0.059(5) 0.047(4) -0.008(4) 0.012(3) -0.031(4)
C(27) 0.040(4) 0.031(4) 0.100(7) -0.005(3) 0.019(4) -0.030(4)
C(28) 0.035(3) 0.026(3) 0.093(6) -0.004(3) 0.016(4) 0.002(4)
C(29) 0.029(3) 0.043(4) 0.036(3) -0.005(2) 0.005(2) 0.007(3)
C(30) 0.041(3) 0.023(3) 0.019(3) 0.000(2) -0.002(2) 0.003(2)
C(31) 0.047(3) 0.032(3) 0.024(3) -0.006(3) -0.002(2) 0.004(2)
C(32) 0.061(4) 0.038(4) 0.029(3) -0.019(3) -0.012(3) 0.012(3)
C(33) 0.083(5) 0.021(3) 0.038(4) -0.002(3) -0.021(4) 0.000(3)
C(34) 0.069(5) 0.026(3) 0.050(4) 0.005(3) -0.012(4) -0.013(3)
C(35) 0.050(3_ 0.021(3) 0.036(3) 0.004(2) 0.003(3) -0.002(2)
C(36) 0.033(3) 0.023(3) 0.025(3) -0.002(2) 0.001(2) 0.000(2)
C(37) 0.034(3) 0.031(3) 0.042(3) 0.001(2) 0.005(3) 0.011(3)
C(38) 0.029(3) 0.037(4) 0.061(4) -0.004(3) 0.002(3) 0.005(3)
C(39) 0.042(3) 0.026(3) 0.048(4) -0.005(3) -0.016(3) 0.000(3)
C(40) 0.053(4) 0.030(3) 0.023(3) -0.007(3) -0.005(3) 0.006(2)
C(41) 0.040(3) 0.027(3) 0.023(3) 0.001(2) 0.001(2) -0.001(2)
C(42) 0.032(3) 0.032(3) 0.021(3) 0.006(2) -0.002(2) -0.005(2)
C(43) 0.044(3) 0.033(3) 0.026(3) 0.005(3) -0.005(2) 0.010(2)
C(44) 0.042(3) 0.047(4) 0.037(3) 0.020(3) -0.008(3) -0.001(3)
C(45) 0.032(3) 0.046(4) 0.043(4) 0.008(3) 0.002(3) -0.004(3)
C(46) 0.035(3) 0.038(4) 0.066(5) -0.005(3) 0.004(3) 0.003(3)
C(47) 0.034(3) 0.023(3) 0.045(3) 0.006(2) 0.000(3) -0.003(2)
C(48) 0.033(3) 0.024(3) 0.018(2) -0.002(2) 0.004(2) 0.004(2)
C(49) 0.037(3) 0.024(3) 0.031(3) 0.000(2) -0.003(2) 0.002(2)
C(50) 0.040(3) 0.045(4) 0.026(3) -0.001(3) 0.000(2) 0.011(3)
C(51) 0.037(3) 0.055(4) 0.028(3) 0.000(3) 0.007(2) -0.009(3)
C(52) 0.069(5) 0.037(4) 0.040(4) 0.002(3) 0.009(3) -0.015(3)
C(53) 0.065(4) 0.031(3) 0.029(3) -0.005(3) 0.008(3) 0.001(3)
B(1) 0.038(3) 0.019(3) 0.019(3) -0.001(2) 0.004(2) 0.002(2)

loop_
_geom_bond_atom_site_label_1
_geom_bond_atom_site_label_2
_geom_bond_distance
_geom_bond_site_symmetry_1
_geom_bond_site_symmetry_2
_geom_bond_publ_flag
Ir(1) Ir(2) 2.6517(2) . . yes
Ir(1) S(1) 2.341(1) . . yes
Ir(1) C(1) 2.210(5) . . yes
Ir(1) C(2) 2.214(5) . . yes
Ir(1) C(3) 2.225(5) . . yes
Ir(1) C(4) 2.241(5) . . yes
Ir(1) C(5) 2.246(5) . . yes
Ir(1) C(21) 2.081(5) . . yes
Ir(1) C(22) 2.073(5) . . yes
Ir(2) S(2) 2.368(1) . . yes
Ir(2) C(11) 2.276(6) . . yes
Ir(2) C(12) 2.284(6) . . yes
Ir(2) C(13) 2.258(6) . . yes
Ir(2) C(14) 2.197(5) . . yes
Ir(2) C(15) 2.199(6) . . yes
Ir(2) C(21) 2.046(5) . . yes
Ir(2) C(22) 2.050(5) . . yes
S(1) S(2) 2.091(2) . . yes
S(1) C(23) 1.849(6) . . yes
C(1) C(2) 1.436(8) . . yes
C(1) C(5) 1.430(7) . . yes
C(1) C(6) 1.509(8) . . yes
C(2) C(3) 1.436(8) . . yes
C(2) C(7) 1.487(8) . . yes
C(3) C(4) 1.445(8) . . yes
C(3) C(8) 1.504(9) . . yes
C(4) C(5) 1.424(8) . . yes
C(4) C(9) 1.486(9) . . yes
C(5) C(10) 1.499(8) . . yes
C(11) C(12) 1.428(9) . . yes
C(11) C(15) 1.424(9) . . yes
C(11) C(16) 1.50(1) . . yes
C(12) C(13) 1.438(9) . . yes
C(12) C(17) 1.475(10) . . yes
C(13) C(14) 1.418(9) . . yes
C(13) C(18) 1.50(1) . . yes
C(14) C(15) 1.438(9) . . yes
C(14) C(19) 1.49(1) . . yes
C(15) C(20) 1.49(1) . . yes
C(23) C(24) 1.505(8) . . yes
C(24) C(25) 1.385(8) . . yes
C(24) C(29) 1.394(8) . . yes
C(25) C(26) 1.37(1) . . yes
C(_6) C(27) 1.38(1) . . yes
C(27) C(28) 1.38(1) . . yes
C(28) C(29) 1.391(10) . . yes
C(30) C(31) 1.387(9) . . yes
C(30) C(35) 1.401(8) . . yes
C(30) B(1) 1.652(8) . . yes
C(31) C(32) 1.402(9) . . yes
C(32) C(33) 1.39(1) . . yes
C(33) C(34) 1.38(1) . . yes
C(34) C(35) 1.383(9) . . yes
C(36) C(37) 1.397(8) . . yes
C(36) C(41) 1.405(8) . . yes
C(36) B(1) 1.650(8) . . yes
C(37) C(38) 1.388(9) . . yes
C(38) C(39) 1.38(1) . . yes
C(39) C(40) 1.390(10) . . yes
C(40) C(41) 1.395(8) . . yes
C(42) C(43) 1.407(8) . . yes
C(42) C(47) 1.397(8) . . yes
C(42) B(1) 1.635(8) . . yes
C(43) C(44) 1.378(9) . . yes
C(44) C(45) 1.371(10) . . yes
C(45) C(46) 1.388(10) . . yes
C(46) C(47) 1.388(9) . . yes
C(48) C(49) 1.390(8) . . yes
C(48) C(53) 1.416(8) . . yes
C(48) B(1) 1.648(8) . . yes
C(49) C(50) 1.398(8) . . yes
C(50) C(51) 1.370(10) . . yes
C(51) C(52) 1.382(10) . . yes
C(52) C(53) 1.371(10) . . yes
